data_9017388
loop_
_publ_author_name
'Sciberras, M. J.'
'Leverett, P.'
'Williams, P. A.'
'Hibbs, D. E.'
'Downes, P. J.'
'Welch, M. D.'
'Kampf, A. R.'

_publ_section_title
;
 Paratacamite-(Ni), Cu3(Ni,Cu)Cl2(OH)6, a new mineral
 from the Carr Boyd Rocks mine, Western Australia
;
_journal_name_full 'Australian Journal of Mineralogy'
_journal_page_first 39
_journal_page_last 44
_journal_volume 17
_journal_year 2013
_chemical_compound_source 'Carr Boyd Rocks mine, Western Australia'
_chemical_formula_sum 'Cl2 Co0.02 Cu3.27 H6 Ni0.71 O6'
_chemical_name_mineral Paratacamite-(Ni)
_space_group_IT_number 148
_space_group_name_Hall '-R 3'
_space_group_name_H-M_alt 'R -3 :H'
_symmetry_space_group_name_H-M 'R -3 :H'
_cell_angle_alpha 90
_cell_angle_beta 90
_cell_angle_gamma 120
_cell_length_a 13.682
_cell_length_b 13.682
_cell_length_c 13.916
_cell_formula_units_Z 12
_cell_volume 2256.027
_database_code_amcsd 0020731
_exptl_crystal_density_diffrn 3.741
_cod_data_source_file inputs/fixed/downloads/14/14326.cif
_cod_data_source_block 14326
_cod_original_sg_symbol_H-M 'R -3'
_cod_original_formula_sum 'Ni.71 Cu3.27 Co.02 Cl2 O6 H6'
_cod_database_code 9017388

loop_
_space_group_symop_operation_xyz
x,y,z
2/3+x,1/3+y,1/3+z
1/3+x,2/3+y,2/3+z
y,-x+y,-z
2/3+y,1/3-x+y,1/3-z
1/3+y,2/3-x+y,2/3-z
-x+y,-x,z
2/3-x+y,1/3-x,1/3+z
1/3-x+y,2/3-x,2/3+z
-x,-y,-z
2/3-x,1/3-y,1/3-z
1/3-x,2/3-y,2/3-z
-y,x-y,z
2/3-y,1/3+x-y,1/3+z
1/3-y,2/3+x-y,2/3+z
x-y,x,-z
2/3+x-y,1/3+x,1/3-z
1/3+x-y,2/3+x,2/3-z

loop_
_atom_site_aniso_label
_atom_site_aniso_U_11
_atom_site_aniso_U_22
_atom_site_aniso_U_33
_atom_site_aniso_U_12
_atom_site_aniso_U_13
_atom_site_aniso_U_23
NiMl 0.01220 0.01220 0.00700 0.00610 0.00000 0.00000
CuMl 0.01220 0.01220 0.00700 0.00610 0.00000 0.00000
CoMl 0.01220 0.01220 0.00700 0.00610 0.00000 0.00000
NiM2 0.01290 0.01220 0.00700 0.00590 0.00090 0.00040
CuM2 0.01290 0.01220 0.00700 0.00590 0.00090 0.00040
CoM2 0.01290 0.01220 0.00700 0.00590 0.00090 0.00040
Cu3 0.01380 0.01230 0.01300 0.00650 -0.00080 -0.00220
Cu4 0.01340 0.01270 0.01190 0.00680 -0.00030 0.00100
Cll 0.01900 0.01900 0.01200 0.00950 0.00000 0.00000
Cl2 0.01900 0.01800 0.01120 0.01010 -0.00020 0.00080
O1 0.01600 0.01000 0.01900 0.00900 -0.00100 0.00200
O2 0.01400 0.02300 0.01400 0.01100 -0.00500 0.00040
O3 0.01400 0.02100 0.02500 0.01200 0.00700 0.00100
O4 0.00900 0.02000 0.01600 0.00500 -0.00100 -0.00400

loop_
_atom_site_label
_atom_site_fract_x
_atom_site_fract_y
_atom_site_fract_z
_atom_site_occupancy
_atom_site_U_iso_or_equiv
NiMl 0.00000 0.00000 0.50000 0.71000 0.01050
CuMl 0.00000 0.00000 0.50000 0.27000 0.01050
CoMl 0.00000 0.00000 0.50000 0.02000 0.01050
NiM2 0.50000 0.50000 0.50000 0.71000 0.01090
CuM2 0.50000 0.50000 0.50000 0.27000 0.01090
CoM2 0.50000 0.50000 0.50000 0.02000 0.01090
Cu3 0.41670 0.33360 0.33320 1.00000 0.01310
Cu4 0.41650 0.58330 0.33340 1.00000 0.01260
Cll 0.00000 0.00000 0.19370 1.00000 0.01680
Cl2 0.50020 0.50000 0.19350 1.00000 0.01610
O1 0.56310 0.62620 0.39530 1.00000 0.01400
O2 0.56390 0.43800 0.39560 1.00000 0.01700
O3 0.37440 0.43750 0.39460 1.00000 0.01900
O4 0.06400 0.12660 0.39580 1.00000 0.01600
H1 0.59420 0.70490 0.41180 1.00000 0.02100
H2 0.60370 0.40460 0.42750 1.00000 0.02500
H3 0.29940 0.40630 0.41860 1.00000 0.02800
H4 0.09800 0.19510 0.43570 1.00000 0.02400

loop_
_cod_related_entry_id
_cod_related_entry_database
_cod_related_entry_code
1 AMCSD 0020731
